data_2224114
loop_
_publ_author_name
'\,Sahin, Zarife Sibel'
'G\=um\=u\,s, S\=umeyye'
'Macit, Mustafa'
'I\,s\?ik, \,Samil'

_publ_section_title
;
 (<i>E</i>)-2-[(2,4-Dichlorophenyl)iminomethyl]benzene-1,4-diol
 monohydrate
;
_journal_coeditor_code BH2254
_journal_issue 12
_journal_name_full 'Acta Crystallographica Section E'
_journal_page_first o3022
_journal_paper_doi 10.1107/S1600536809045103
_journal_volume 65
_journal_year 2009
_chemical_formula_iupac 'C13 H9 Cl2 N O2, H2 O'
_chemical_formula_moiety 'C13 H9 Cl2 N O2, H2 O'
_chemical_formula_sum 'C13 H11 Cl2 N O3'
_chemical_formula_weight 300.13
_chemical_melting_point 432
_chemical_name_systematic
;
(<i>E</i>)-2-[(2,4-Dichlorophenyl)iminomethyl]benzene-1,4-diol monohydrate
;
_space_group_IT_number 14
_symmetry_cell_setting monoclinic
_symmetry_space_group_name_Hall '-P 2ybc'
_symmetry_space_group_name_H-M 'P 1 21/c 1'
_atom_sites_solution_hydrogens geom
_atom_sites_solution_primary direct
_atom_sites_solution_secondary difmap
_audit_creation_method SHELXL-97
_cell_angle_alpha 90.00
_cell_angle_beta 95.923(3)
_cell_angle_gamma 90.00
_cell_formula_units_Z 4
_cell_length_a 4.6899(2)
_cell_length_b 17.4289(6)
_cell_length_c 16.1645(7)
_cell_measurement_reflns_used 12355
_cell_measurement_temperature 296
_cell_measurement_theta_max 27.24
_cell_measurement_theta_min 1.26
_cell_volume 1314.23(9)
_computing_cell_refinement 'X-AREA (Stoe & Cie, 2002)'
_computing_data_collection 'X-AREA (Stoe & Cie, 2002)'
_computing_data_reduction 'X-RED32 (Stoe & Cie, 2002)'
_computing_molecular_graphics 'ORTEP-3 for Windows (Farrugia, 1997)'
_computing_publication_material 'WinGX (Farrugia, 1999)'
_computing_structure_refinement 'SHELXL97 (Sheldrick, 2008)'
_computing_structure_solution 'SHELXS97 (Sheldrick, 2008)'
_diffrn_ambient_temperature 296
_diffrn_detector_area_resol_mean 6.67
_diffrn_measured_fraction_theta_full 1.000
_diffrn_measured_fraction_theta_max 1.000
_diffrn_measurement_device_type 'Stoe IPDS II'
_diffrn_measurement_method \w
_diffrn_radiation_monochromator graphite
_diffrn_radiation_source 'fine-focus sealed tube'
_diffrn_radiation_type MoK\a
_diffrn_radiation_wavelength 0.71069
_diffrn_reflns_av_R_equivalents 0.0498
_diffrn_reflns_av_sigmaI/netI 0.0321
_diffrn_reflns_limit_h_max 5
_diffrn_reflns_limit_h_min -5
_diffrn_reflns_limit_k_max 21
_diffrn_reflns_limit_k_min -21
_diffrn_reflns_limit_l_max 19
_diffrn_reflns_limit_l_min -19
_diffrn_reflns_number 11982
_diffrn_reflns_theta_full 26.00
_diffrn_reflns_theta_max 26.00
_diffrn_reflns_theta_min 1.72
_diffrn_standards_decay_% <2
_diffrn_standards_number 0
_exptl_absorpt_coefficient_mu 0.496
_exptl_absorpt_correction_T_max 0.9587
_exptl_absorpt_correction_T_min 0.8009
_exptl_absorpt_correction_type integration
_exptl_absorpt_process_details '(X-RED32; Stoe & Cie, 2002)'
_exptl_crystal_colour brown
_exptl_crystal_density_diffrn 1.517
_exptl_crystal_density_method 'not measured'
_exptl_crystal_description prism
_exptl_crystal_F_000 616
_exptl_crystal_size_max 0.900
_exptl_crystal_size_mid 0.563
_exptl_crystal_size_min 0.250
_refine_diff_density_max 0.144
_refine_diff_density_min -0.294
_refine_ls_extinction_method none
_refine_ls_goodness_of_fit_ref 0.967
_refine_ls_hydrogen_treatment mixed
_refine_ls_matrix_type full
_refine_ls_number_parameters 188
_refine_ls_number_reflns 2585
_refine_ls_number_restraints 0
_refine_ls_restrained_S_all 0.967
_refine_ls_R_factor_all 0.0549
_refine_ls_R_factor_gt 0.0365
_refine_ls_shift/su_max 0.001
_refine_ls_shift/su_mean 0.000
_refine_ls_structure_factor_coef Fsqd
_refine_ls_weighting_details 'calc w=1/[\s^2^(Fo^2^)+(0.0595P)^2^] where P=(Fo^2^+2Fc^2^)/3'
_refine_ls_weighting_scheme calc
_refine_ls_wR_factor_gt 0.0918
_refine_ls_wR_factor_ref 0.0983
_reflns_number_gt 1879
_reflns_number_total 2585
_reflns_threshold_expression I>2\s(I)
_cod_data_source_file bh2254.cif
_cod_data_source_block I
_cod_original_sg_symbol_H-M 'P 21/c'
_cod_database_code 2224114
_cod_database_fobs_code 2224114

loop_
_symmetry_equiv_pos_as_xyz
'x, y, z'
'-x, y+1/2, -z+1/2'
'-x, -y, -z'
'x, -y-1/2, z-1/2'

loop_
_atom_site_type_symbol
_atom_site_label
_atom_site_fract_x
_atom_site_fract_y
_atom_site_fract_z
_atom_site_U_iso_or_equiv
_atom_site_adp_type
_atom_site_calc_flag
_atom_site_refinement_flags
_atom_site_occupancy
_atom_site_disorder_assembly
_atom_site_disorder_group
C C1 -0.2010(4) 0.11322(10) 0.62421(11) 0.0455(4) Uani d . 1 . .
C C2 -0.3504(4) 0.09465(12) 0.54787(12) 0.0540(5) Uani d . 1 . .
H H2A -0.3024 0.0502 0.5207 0.065 Uiso calc R 1 . .
C C3 -0.5665(4) 0.14033(12) 0.51181(12) 0.0556(5) Uani d . 1 . .
C C4 -0.6388(4) 0.20661(11) 0.55258(13) 0.0554(5) Uani d . 1 . .
H H4 -0.7851 0.2380 0.5287 0.066 Uiso calc R 1 . .
C C5 -0.4951(5) 0.22589(11) 0.62805(13) 0.0573(5) Uani d . 1 . .
H H5 -0.5461 0.2702 0.6550 0.069 Uiso calc R 1 . .
C C6 -0.2748(4) 0.18020(11) 0.66461(12) 0.0510(4) Uani d . 1 . .
C C7 0.0230(4) 0.06279(11) 0.66080(12) 0.0485(4) Uani d . 1 . .
H H7 0.0640 0.0180 0.6331 0.058 Uiso calc R 1 . .
C C8 0.3792(4) 0.03047(10) 0.76835(11) 0.0467(4) Uani d . 1 . .
C C9 0.4933(4) 0.04822(11) 0.84932(12) 0.0512(4) Uani d . 1 . .
C C10 0.7030(4) 0.00366(12) 0.89192(13) 0.0560(5) Uani d . 1 . .
H H11 0.7748 0.0162 0.9460 0.067 Uiso calc R 1 . .
C C11 0.8040(4) -0.05934(11) 0.85325(12) 0.0518(5) Uani d . 1 . .
C C12 0.7014(4) -0.07811(11) 0.77313(12) 0.0547(5) Uani d . 1 . .
H H12 0.7737 -0.1205 0.7473 0.066 Uiso calc R 1 . .
C C13 0.4907(4) -0.03366(11) 0.73152(12) 0.0522(5) Uani d . 1 . .
H H13 0.4209 -0.0467 0.6774 0.063 Uiso calc R 1 . .
N N1 0.1649(3) 0.07852(9) 0.73022(9) 0.0492(4) Uani d . 1 . .
O O1 -0.6995(5) 0.11940(12) 0.43607(10) 0.0909(6) Uani d . 1 . .
H H1 -0.848(8) 0.148(2) 0.420(2) 0.121(12) Uiso d . 1 . .
O O2 -0.1365(4) 0.20076(10) 0.73902(10) 0.0729(5) Uani d . 1 . .
H H2 -0.007(7) 0.166(2) 0.751(2) 0.105(10) Uiso d . 1 . .
O O3 -1.1524(5) 0.19928(14) 0.37204(14) 0.0930(7) Uani d . 1 . .
H H1O -1.167(7) 0.232(2) 0.333(2) 0.112(11) Uiso d . 1 . .
H H2O -1.317(10) 0.200(3) 0.385(3) 0.154(17) Uiso d . 1 . .
Cl Cl1 1.06563(11) -0.11630(3) 0.90637(4) 0.06643(18) Uani d . 1 . .
Cl Cl2 0.36487(14) 0.12696(4) 0.89962(4) 0.0773(2) Uani d . 1 . .

loop_
_atom_site_aniso_label
_atom_site_aniso_U_11
_atom_site_aniso_U_22
_atom_site_aniso_U_33
_atom_site_aniso_U_12
_atom_site_aniso_U_13
_atom_site_aniso_U_23
C1 0.0467(10) 0.0449(9) 0.0457(10) -0.0009(8) 0.0091(8) 0.0010(7)
C2 0.0598(12) 0.0552(10) 0.0472(10) 0.0099(9) 0.0062(9) -0.0040(9)
C3 0.0594(12) 0.0662(12) 0.0413(10) 0.0084(10) 0.0053(9) 0.0013(9)
C4 0.0566(11) 0.0518(11) 0.0582(12) 0.0069(9) 0.0081(10) 0.0098(9)
C5 0.0635(12) 0.0437(10) 0.0648(13) 0.0071(9) 0.0073(10) -0.0036(9)
C6 0.0541(11) 0.0488(10) 0.0498(10) -0.0028(9) 0.0045(9) -0.0059(8)
C7 0.0508(10) 0.0473(10) 0.0477(10) 0.0023(8) 0.0068(9) -0.0016(8)
C8 0.0473(10) 0.0477(10) 0.0454(10) -0.0023(8) 0.0065(8) 0.0031(8)
C9 0.0502(10) 0.0521(10) 0.0508(11) -0.0012(8) 0.0033(9) -0.0053(8)
C10 0.0530(12) 0.0625(12) 0.0507(11) -0.0034(9) -0.0031(9) -0.0027(9)
C11 0.0452(10) 0.0530(10) 0.0569(12) -0.0043(8) 0.0030(9) 0.0063(8)
C12 0.0592(12) 0.0493(10) 0.0565(12) 0.0044(9) 0.0107(10) 0.0009(9)
C13 0.0607(11) 0.0525(11) 0.0432(10) 0.0021(9) 0.0046(9) -0.0015(8)
N1 0.0502(8) 0.0501(9) 0.0468(9) 0.0016(7) 0.0034(7) 0.0011(7)
O1 0.0986(13) 0.1152(15) 0.0533(9) 0.0486(12) -0.0184(9) -0.0210(9)
O2 0.0780(11) 0.0689(10) 0.0678(10) 0.0162(9) -0.0120(8) -0.0241(8)
O3 0.0771(13) 0.1106(15) 0.0906(14) 0.0109(11) 0.0047(11) 0.0506(12)
Cl1 0.0588(3) 0.0651(3) 0.0733(4) 0.0055(2) -0.0036(3) 0.0112(2)
Cl2 0.0850(4) 0.0770(4) 0.0669(4) 0.0199(3) -0.0065(3) -0.0257(3)

loop_
_atom_type_symbol
_atom_type_description
_atom_type_scat_dispersion_real
_atom_type_scat_dispersion_imag
_atom_type_scat_source
C C 0.0033 0.0016 'International Tables Vol C Tables 4.2.6.8 and 6.1.1.4'
H H 0.0000 0.0000 'International Tables Vol C Tables 4.2.6.8 and 6.1.1.4'
N N 0.0061 0.0033 'International Tables Vol C Tables 4.2.6.8 and 6.1.1.4'
O O 0.0106 0.0060 'International Tables Vol C Tables 4.2.6.8 and 6.1.1.4'
Cl Cl 0.1484 0.1585 'International Tables Vol C Tables 4.2.6.8 and 6.1.1.4'

loop_
_geom_angle_atom_site_label_1
_geom_angle_atom_site_label_2
_geom_angle_atom_site_label_3
_geom_angle_site_symmetry_1
_geom_angle_site_symmetry_3
_geom_angle
_geom_angle_publ_flag
C2 C1 C6 . . 118.80(17) ?
C2 C1 C7 . . 119.88(16) ?
C6 C1 C7 . . 121.32(17) ?
C3 C2 C1 . . 121.61(18) ?
C3 C2 H2A . . 119.2 ?
C1 C2 H2A . . 119.2 ?
O1 C3 C2 . . 118.39(18) ?
O1 C3 C4 . . 122.44(19) ?
C2 C3 C4 . . 119.16(19) ?
C5 C4 C3 . . 120.22(19) ?
C5 C4 H4 . . 119.9 ?
C3 C4 H4 . . 119.9 ?
C4 C5 C6 . . 120.91(18) ?
C4 C5 H5 . . 119.5 ?
C6 C5 H5 . . 119.5 ?
O2 C6 C5 . . 119.58(18) ?
O2 C6 C1 . . 121.12(18) ?
C5 C6 C1 . . 119.30(18) ?
N1 C7 C1 . . 121.34(17) ?
N1 C7 H7 . . 119.3 ?
C1 C7 H7 . . 119.3 ?
C13 C8 C9 . . 116.98(18) ?
C13 C8 N1 . . 125.12(17) ?
C9 C8 N1 . . 117.89(16) ?
C10 C9 C8 . . 121.82(18) ?
C10 C9 Cl2 . . 118.39(16) ?
C8 C9 Cl2 . . 119.78(15) ?
C11 C10 C9 . . 119.00(19) ?
C11 C10 H11 . . 120.5 ?
C9 C10 H11 . . 120.5 ?
C10 C11 C12 . . 121.10(19) ?
C10 C11 Cl1 . . 119.48(16) ?
C12 C11 Cl1 . . 119.42(16) ?
C11 C12 C13 . . 119.40(18) ?
C11 C12 H12 . . 120.3 ?
C13 C12 H12 . . 120.3 ?
C12 C13 C8 . . 121.69(18) ?
C12 C13 H13 . . 119.2 ?
C8 C13 H13 . . 119.2 ?
C7 N1 C8 . . 122.99(16) ?
C3 O1 H1 . . 113(2) ?
C6 O2 H2 . . 106(2) ?
H1O O3 H2O . . 100(4) ?

loop_
_geom_bond_atom_site_label_1
_geom_bond_atom_site_label_2
_geom_bond_site_symmetry_2
_geom_bond_distance
_geom_bond_publ_flag
C1 C2 . 1.393(3) ?
C1 C6 . 1.398(3) ?
C1 C7 . 1.448(3) ?
C2 C3 . 1.371(3) ?
C2 H2A . 0.9300 ?
C3 O1 . 1.365(3) ?
C3 C4 . 1.389(3) ?
C4 C5 . 1.373(3) ?
C4 H4 . 0.9300 ?
C5 C6 . 1.388(3) ?
C5 H5 . 0.9300 ?
C6 O2 . 1.354(2) y
C7 N1 . 1.274(2) y
C7 H7 . 0.9300 ?
C8 C13 . 1.393(3) ?
C8 C9 . 1.397(3) ?
C8 N1 . 1.401(2) y
C9 C10 . 1.380(3) ?
C9 Cl2 . 1.734(2) y
C10 C11 . 1.372(3) ?
C10 H11 . 0.9300 ?
C11 C12 . 1.374(3) ?
C11 Cl1 . 1.735(2) y
C12 C13 . 1.375(3) ?
C12 H12 . 0.9300 ?
C13 H13 . 0.9300 ?
O1 H1 . 0.87(4) ?
O2 H2 . 0.87(4) ?
O3 H1O . 0.85(4) ?
O3 H2O . 0.82(4) ?

loop_
_geom_hbond_atom_site_label_D
_geom_hbond_atom_site_label_H
_geom_hbond_atom_site_label_A
_geom_hbond_site_symmetry_A
_geom_hbond_distance_DH
_geom_hbond_distance_HA
_geom_hbond_distance_DA
_geom_hbond_angle_DHA
_geom_hbond_publ_flag
O3 H1O O2 4_465 0.85(4) 1.94(4) 2.774(3) 170(3) yes
O2 H2 N1 . 0.87(4) 1.77(3) 2.569(2) 152(3) yes
O3 H2O O1 1_455 0.82(4) 2.49(5) 3.184(3) 143(4) yes
O1 H1 O3 . 0.87(4) 1.79(4) 2.659(3) 171(3) yes

loop_
_geom_torsion_atom_site_label_1
_geom_torsion_atom_site_label_2
_geom_torsion_atom_site_label_3
_geom_torsion_atom_site_label_4
_geom_torsion_site_symmetry_1
_geom_torsion_site_symmetry_2
_geom_torsion_site_symmetry_3
_geom_torsion_site_symmetry_4
_geom_torsion
_geom_torsion_publ_flag
C6 C1 C2 C3 . . . . 0.0(3) ?
C7 C1 C2 C3 . . . . 179.05(17) ?
C1 C2 C3 O1 . . . . 178.63(19) ?
C1 C2 C3 C4 . . . . -0.2(3) ?
O1 C3 C4 C5 . . . . -178.8(2) ?
C2 C3 C4 C5 . . . . 0.0(3) ?
C3 C4 C5 C6 . . . . 0.5(3) ?
C4 C5 C6 O2 . . . . 179.88(19) ?
C4 C5 C6 C1 . . . . -0.7(3) ?
C2 C1 C6 O2 . . . . 179.87(18) ?
C7 C1 C6 O2 . . . . 0.8(3) ?
C2 C1 C6 C5 . . . . 0.5(3) ?
C7 C1 C6 C5 . . . . -178.58(18) ?
C2 C1 C7 N1 . . . . 179.43(17) ?
C6 C1 C7 N1 . . . . -1.5(3) ?
C13 C8 C9 C10 . . . . -1.2(3) ?
N1 C8 C9 C10 . . . . 179.39(17) ?
C13 C8 C9 Cl2 . . . . -179.77(14) ?
N1 C8 C9 Cl2 . . . . 0.9(2) ?
C8 C9 C10 C11 . . . . 0.7(3) ?
Cl2 C9 C10 C11 . . . . 179.20(15) ?
C9 C10 C11 C12 . . . . 0.5(3) ?
C9 C10 C11 Cl1 . . . . -179.49(14) ?
C10 C11 C12 C13 . . . . -1.0(3) ?
Cl1 C11 C12 C13 . . . . 178.96(15) ?
C11 C12 C13 C8 . . . . 0.4(3) ?
C9 C8 C13 C12 . . . . 0.7(3) ?
N1 C8 C13 C12 . . . . -179.98(17) ?
C1 C7 N1 C8 . . . . 178.71(16) ?
C13 C8 N1 C7 . . . . 9.2(3) ?
C9 C8 N1 C7 . . . . -171.48(17) ?

loop_
_cod_related_entry_id
_cod_related_entry_database
_cod_related_entry_code
1 ChemSpider 26000850
